data_7238099
loop_
_publ_author_name
'Bacchi, Alessia'
'Bosetti, Elsa'
'Carcelli, Mauro'

_publ_section_title
;
 Engineering organic/inorganic diols that reversibly capture and release
 volatile guests
;
_journal_issue 86
_journal_name_full CrystEngComm
_journal_page_first 527
_journal_paper_doi 10.1039/b507966g
_journal_volume 7
_journal_year 2005
_chemical_formula_sum 'C42 H42 I2 N4 O4 Pd'
_chemical_formula_weight 1027.00
_space_group_IT_number 2
_space_group_name_Hall '-P 1'
_space_group_name_H-M_alt 'P -1'
_symmetry_cell_setting triclinic
_symmetry_Int_Tables_number 2
_symmetry_space_group_name_H-M 'P -1'
_atom_sites_solution_hydrogens geom
_atom_sites_solution_primary direct
_atom_sites_solution_secondary difmap
_audit_creation_method SHELXL-97
_cell_angle_alpha 88.9990(10)
_cell_angle_beta 74.2400(10)
_cell_angle_gamma 86.5110(10)
_cell_formula_units_Z 1
_cell_length_a 7.0847(4)
_cell_length_b 12.3248(6)
_cell_length_c 12.7151(7)
_cell_measurement_temperature 293(2)
_cell_volume 1066.53(10)
_computing_cell_refinement
;
SAINT: SAX, Area Detector Integration, Siemens Analytical instruments
INC., Madison, Wisconsin, USA.
;
_computing_data_collection
;
SAINT: SAX, Area Detector Integration, Siemens Analytical instruments
INC., Madison, Wisconsin, USA.
;
_computing_data_reduction
;
SAINT: SAX, Area Detector Integration, Siemens Analytical instruments
INC., Madison, Wisconsin, USA.
SADABS: Siemens Area Detector Absorption Correction Software,
Sheldrick G., 1996, University of Goettingen, Germany.
;
_computing_molecular_graphics 'Ortep-3 for Windows (Farrugia, 1997)'
_computing_publication_material
;
PARST - M. Nardelli, J. Appl. Crystallogr. 1995, 28, 659
;
_computing_structure_refinement 'SHELXL-97 (Sheldrick, 1997)'
_computing_structure_solution 'SIR97 (Altomare et al., 1997)'
_diffrn_ambient_temperature 293(2)
_diffrn_detector_area_resol_mean 8.2
_diffrn_measured_fraction_theta_full 0.996
_diffrn_measured_fraction_theta_max 0.996
_diffrn_measurement_device_type 'Bruker AXS CCD diffractometer'
_diffrn_measurement_method '\w scan'
_diffrn_radiation_monochromator graphite
_diffrn_radiation_source 'fine-focus sealed tube'
_diffrn_radiation_type MoK\a
_diffrn_radiation_wavelength 0.71069
_diffrn_reflns_av_R_equivalents 0.0174
_diffrn_reflns_av_sigmaI/netI 0.0165
_diffrn_reflns_limit_h_max 8
_diffrn_reflns_limit_h_min -8
_diffrn_reflns_limit_k_max 14
_diffrn_reflns_limit_k_min -14
_diffrn_reflns_limit_l_max 15
_diffrn_reflns_limit_l_min -15
_diffrn_reflns_number 10455
_diffrn_reflns_theta_full 25.38
_diffrn_reflns_theta_max 25.38
_diffrn_reflns_theta_min 1.66
_exptl_absorpt_coefficient_mu 1.926
_exptl_absorpt_correction_T_max 1.000
_exptl_absorpt_correction_T_min 0.769341
_exptl_absorpt_correction_type 'symmetry-related measurements'
_exptl_absorpt_process_details 'as implemented in SAINT+/SADABS package'
_exptl_crystal_colour yellow
_exptl_crystal_density_diffrn 1.599
_exptl_crystal_density_method 'not measured'
_exptl_crystal_description 'prism '
_exptl_crystal_F_000 506
_refine_diff_density_max 1.051
_refine_diff_density_min -0.906
_refine_diff_density_rms 0.068
_refine_ls_extinction_method none
_refine_ls_goodness_of_fit_ref 1.045
_refine_ls_hydrogen_treatment mixed
_refine_ls_matrix_type full
_refine_ls_number_parameters 247
_refine_ls_number_reflns 3915
_refine_ls_number_restraints 1
_refine_ls_restrained_S_all 1.045
_refine_ls_R_factor_all 0.0373
_refine_ls_R_factor_gt 0.0308
_refine_ls_shift/su_max 3.413
_refine_ls_shift/su_mean 0.084
_refine_ls_structure_factor_coef Fsqd
_refine_ls_weighting_details 'calc w=1/[\s^2^(Fo^2^)+(0.0439P)^2^+1.1205P] where P=(Fo^2^+2Fc^2^)/3'
_refine_ls_weighting_scheme calc
_refine_ls_wR_factor_gt 0.0821
_refine_ls_wR_factor_ref 0.0872
_reflns_number_gt 3310
_reflns_number_total 3915
_reflns_threshold_expression >2sigma(I)
_cod_data_source_file b507966g.txt
_cod_data_source_block pdidmf2
_cod_database_code 7238099

loop_
_symmetry_equiv_pos_as_xyz
'x, y, z'
'-x, -y, -z'

loop_
_atom_site_label
_atom_site_type_symbol
_atom_site_fract_x
_atom_site_fract_y
_atom_site_fract_z
_atom_site_U_iso_or_equiv
_atom_site_adp_type
_atom_site_occupancy
_atom_site_symmetry_multiplicity
_atom_site_calc_flag
_atom_site_refinement_flags
Pd1 Pd 0.0000 0.0000 0.5000 0.04187(11) Uani 1 2 d S
I1 I 0.18105(4) 0.16158(2) 0.39100(2) 0.06651(12) Uani 1 1 d .
O1 O 0.8723(4) -0.2521(3) 0.2205(2) 0.0670(8) Uani 1 1 d D
O2 O 1.1501(12) -0.2132(15) 0.0477(6) 0.408(11) Uani 1 1 d .
N1 N 0.2158(4) -0.1043(2) 0.4135(2) 0.0481(7) Uani 1 1 d .
N2 N 1.2169(7) -0.1479(5) -0.1165(5) 0.1049(15) Uani 1 1 d .
C1 C 0.7012(5) -0.3097(3) 0.2227(3) 0.0494(8) Uani 1 1 d .
C2 C 0.5252(5) -0.2371(3) 0.2869(3) 0.0461(7) Uani 1 1 d .
C3 C 0.5421(5) -0.1820(3) 0.3780(3) 0.0514(8) Uani 1 1 d .
H3 H 0.6592 -0.1887 0.3980 0.062 Uiso 1 1 calc R
C4 C 0.3883(6) -0.1181(3) 0.4383(3) 0.0523(8) Uani 1 1 d .
H4 H 0.4035 -0.0825 0.4991 0.063 Uiso 1 1 calc R
C5 C 0.1958(6) -0.1590(3) 0.3274(3) 0.0581(9) Uani 1 1 d .
H5 H 0.0762 -0.1523 0.3102 0.070 Uiso 1 1 calc R
C6 C 0.3456(5) -0.2248(3) 0.2634(3) 0.0569(9) Uani 1 1 d .
H6 H 0.3259 -0.2611 0.2041 0.068 Uiso 1 1 calc R
C7 C 0.7058(6) -0.4139(3) 0.2885(3) 0.0589(10) Uani 1 1 d .
C8 C 0.8687(8) -0.4460(4) 0.3247(4) 0.0785(13) Uani 1 1 d .
H8 H 0.9769 -0.4034 0.3089 0.094 Uiso 1 1 calc R
C9 C 0.8713(12) -0.5419(5) 0.3848(5) 0.109(2) Uani 1 1 d .
H9 H 0.9811 -0.5627 0.4087 0.131 Uiso 1 1 calc R
C10 C 0.7155(15) -0.6043(5) 0.4085(6) 0.121(3) Uani 1 1 d .
H10 H 0.7194 -0.6683 0.4477 0.145 Uiso 1 1 calc R
C11 C 0.5506(12) -0.5740(5) 0.3750(6) 0.116(2) Uani 1 1 d .
H11 H 0.4429 -0.6170 0.3924 0.139 Uiso 1 1 calc R
C12 C 0.5455(8) -0.4791(4) 0.3152(5) 0.0824(14) Uani 1 1 d .
H12 H 0.4340 -0.4588 0.2927 0.099 Uiso 1 1 calc R
C13 C 0.6980(5) -0.3307(3) 0.1046(3) 0.0545(9) Uani 1 1 d .
C14 C 0.7394(8) -0.4321(4) 0.0572(4) 0.0778(13) Uani 1 1 d .
H14 H 0.7572 -0.4925 0.0991 0.093 Uiso 1 1 calc R
C15 C 0.7546(9) -0.4441(5) -0.0542(5) 0.0995(18) Uani 1 1 d .
H15 H 0.7836 -0.5129 -0.0855 0.119 Uiso 1 1 calc R
C16 C 0.7285(8) -0.3596(6) -0.1164(4) 0.0952(18) Uani 1 1 d .
H16 H 0.7376 -0.3697 -0.1900 0.114 Uiso 1 1 calc R
C17 C 0.6884(8) -0.2579(5) -0.0718(4) 0.0901(16) Uani 1 1 d .
H17 H 0.6709 -0.1986 -0.1152 0.108 Uiso 1 1 calc R
C18 C 0.6738(7) -0.2427(4) 0.0382(4) 0.0716(11) Uani 1 1 d .
H18 H 0.6475 -0.1731 0.0678 0.086 Uiso 1 1 calc R
C19 C 1.1695(12) -0.2263(12) -0.0484(9) 0.185(5) Uani 1 1 d .
C20 C 1.275(3) -0.0589(11) -0.075(3) 0.425(18) Uani 1 1 d .
H20A H 1.2020 0.0047 -0.0900 0.637 Uiso 1 1 calc R
H20B H 1.4127 -0.0515 -0.1073 0.637 Uiso 1 1 calc R
H20C H 1.2515 -0.0672 0.0030 0.637 Uiso 1 1 calc R
C21 C 1.2227(18) -0.161(2) -0.2181(10) 0.45(2) Uani 1 1 d .
H21A H 1.1006 -0.1337 -0.2303 0.672 Uiso 1 1 calc R
H21B H 1.2435 -0.2370 -0.2359 0.672 Uiso 1 1 calc R
H21C H 1.3283 -0.1222 -0.2635 0.672 Uiso 1 1 calc R
H100 H 0.948(7) -0.227(5) 0.160(3) 0.11(2) Uiso 1 1 d D

loop_
_atom_site_aniso_label
_atom_site_aniso_U_11
_atom_site_aniso_U_22
_atom_site_aniso_U_33
_atom_site_aniso_U_23
_atom_site_aniso_U_13
_atom_site_aniso_U_12
Pd1 0.0450(2) 0.0418(2) 0.03765(19) -0.00098(14) -0.00994(15) 0.00149(14)
I1 0.0713(2) 0.05882(18) 0.06563(19) 0.01526(13) -0.01218(14) -0.00803(13)
O1 0.0488(15) 0.089(2) 0.0618(18) -0.0071(15) -0.0097(13) -0.0193(14)
O2 0.183(7) 0.98(3) 0.098(5) 0.133(10) -0.048(5) -0.302(13)
N1 0.0502(16) 0.0483(16) 0.0448(15) -0.0026(12) -0.0119(13) 0.0006(13)
N2 0.080(3) 0.111(4) 0.114(4) -0.003(3) -0.010(3) -0.007(3)
C1 0.0442(18) 0.054(2) 0.0485(19) -0.0024(16) -0.0089(15) -0.0037(15)
C2 0.0479(18) 0.0446(18) 0.0438(18) 0.0017(14) -0.0091(14) -0.0049(14)
C3 0.052(2) 0.059(2) 0.0479(19) -0.0029(16) -0.0209(16) 0.0018(16)
C4 0.058(2) 0.055(2) 0.0464(19) -0.0062(16) -0.0200(16) 0.0015(16)
C5 0.047(2) 0.073(3) 0.058(2) -0.0151(19) -0.0198(17) 0.0018(18)
C6 0.051(2) 0.068(2) 0.053(2) -0.0184(18) -0.0151(17) -0.0005(17)
C7 0.065(2) 0.055(2) 0.049(2) -0.0030(17) -0.0064(18) 0.0105(18)
C8 0.081(3) 0.081(3) 0.070(3) 0.000(2) -0.019(2) 0.019(3)
C9 0.138(6) 0.094(4) 0.087(4) 0.011(3) -0.028(4) 0.046(4)
C10 0.169(8) 0.074(4) 0.094(4) 0.024(3) -0.002(5) 0.032(5)
C11 0.132(6) 0.066(3) 0.123(5) 0.018(3) 0.013(4) -0.013(4)
C12 0.083(3) 0.061(3) 0.094(4) 0.009(2) -0.008(3) -0.009(2)
C13 0.0443(19) 0.069(2) 0.0457(19) -0.0060(17) -0.0046(15) -0.0024(17)
C14 0.091(3) 0.074(3) 0.063(3) -0.014(2) -0.014(2) 0.002(2)
C15 0.120(5) 0.105(4) 0.068(3) -0.033(3) -0.015(3) 0.000(4)
C16 0.087(4) 0.146(6) 0.051(3) -0.020(3) -0.017(2) -0.002(4)
C17 0.088(4) 0.126(5) 0.054(3) 0.012(3) -0.016(2) 0.001(3)
C18 0.076(3) 0.081(3) 0.055(2) 0.000(2) -0.015(2) 0.000(2)
C19 0.089(5) 0.332(16) 0.142(8) 0.087(10) -0.038(5) -0.068(7)
C20 0.27(2) 0.133(11) 0.88(6) -0.18(2) -0.18(3) 0.052(11)
C21 0.127(9) 1.11(6) 0.107(8) 0.058(18) -0.015(7) -0.139(19)

loop_
_atom_type_symbol
_atom_type_description
_atom_type_scat_dispersion_real
_atom_type_scat_dispersion_imag
_atom_type_scat_source
C C 0.0033 0.0016 'International Tables Vol C Tables 4.2.6.8 and 6.1.1.4'
H H 0.0000 0.0000 'International Tables Vol C Tables 4.2.6.8 and 6.1.1.4'
I I -0.4742 1.8119 'International Tables Vol C Tables 4.2.6.8 and 6.1.1.4'
N N 0.0061 0.0033 'International Tables Vol C Tables 4.2.6.8 and 6.1.1.4'
O O 0.0106 0.0060 'International Tables Vol C Tables 4.2.6.8 and 6.1.1.4'
Pd Pd -0.9988 1.0072 'International Tables Vol C Tables 4.2.6.8 and 6.1.1.4'

loop_
_geom_angle_atom_site_label_1
_geom_angle_atom_site_label_2
_geom_angle_atom_site_label_3
_geom_angle
_geom_angle_site_symmetry_1
_geom_angle_site_symmetry_3
N1 Pd1 N1 180.00(15) 2_556 .
N1 Pd1 I1 90.50(8) 2_556 .
N1 Pd1 I1 89.50(8) . .
N1 Pd1 I1 89.50(8) 2_556 2_556
N1 Pd1 I1 90.50(8) . 2_556
I1 Pd1 I1 180.000(7) . 2_556
C5 N1 C4 117.4(3) . .
C5 N1 Pd1 121.8(2) . .
C4 N1 Pd1 120.8(2) . .
C19 N2 C21 119.9(14) . .
C19 N2 C20 114.6(15) . .
C21 N2 C20 125.2(17) . .
O1 C1 C7 108.8(3) . .
O1 C1 C13 108.6(3) . .
C7 C1 C13 112.9(3) . .
O1 C1 C2 105.8(3) . .
C7 C1 C2 107.1(3) . .
C13 C1 C2 113.4(3) . .
C6 C2 C3 116.5(3) . .
C6 C2 C1 124.9(3) . .
C3 C2 C1 118.6(3) . .
C4 C3 C2 120.4(3) . .
N1 C4 C3 122.8(3) . .
N1 C5 C6 122.5(3) . .
C5 C6 C2 120.3(3) . .
C8 C7 C12 118.1(5) . .
C8 C7 C1 121.0(4) . .
C12 C7 C1 120.9(4) . .
C7 C8 C9 120.4(6) . .
C10 C9 C8 120.4(7) . .
C9 C10 C11 120.6(6) . .
C10 C11 C12 119.8(7) . .
C11 C12 C7 120.7(6) . .
C14 C13 C18 117.8(4) . .
C14 C13 C1 122.6(4) . .
C18 C13 C1 119.2(4) . .
C13 C14 C15 119.9(5) . .
C16 C15 C14 121.6(5) . .
C15 C16 C17 119.8(5) . .
C16 C17 C18 120.2(5) . .
C17 C18 C13 120.6(5) . .
O2 C19 N2 120.7(15) . .

loop_
_geom_bond_atom_site_label_1
_geom_bond_atom_site_label_2
_geom_bond_distance
_geom_bond_site_symmetry_2
Pd1 N1 2.024(3) 2_556
Pd1 N1 2.024(3) .
Pd1 I1 2.6040(3) .
Pd1 I1 2.6040(3) 2_556
O1 C1 1.435(4) .
O2 C19 1.205(12) .
N1 C5 1.341(4) .
N1 C4 1.343(5) .
N2 C19 1.284(11) .
N2 C21 1.294(13) .
N2 C20 1.360(15) .
C1 C7 1.525(6) .
C1 C13 1.534(5) .
C1 C2 1.535(5) .
C2 C6 1.383(5) .
C2 C3 1.390(5) .
C3 C4 1.363(5) .
C5 C6 1.376(5) .
C7 C8 1.388(7) .
C7 C12 1.394(7) .
C8 C9 1.398(8) .
C9 C10 1.347(10) .
C10 C11 1.378(11) .
C11 C12 1.387(8) .
C13 C14 1.377(6) .
C13 C18 1.395(6) .
C14 C15 1.401(7) .
C15 C16 1.332(8) .
C16 C17 1.367(8) .
C17 C18 1.389(6) .

loop_
_geom_hbond_atom_site_label_D
_geom_hbond_atom_site_label_H
_geom_hbond_atom_site_label_A
_geom_hbond_distance_DH
_geom_hbond_distance_HA
_geom_hbond_distance_DA
_geom_hbond_angle_DHA
O1 H100 O2 0.87(2) 1.75(3) 2.581(7) 161(6)
